data_1569265
loop_
_publ_author_name
'D&#xed;az-Torres, Ra&#xfa;l'
'Chastanet, Guillaume'
'Collet, Eric'
'Trzop, Elzbieta'
'Harding, Phimphaka'
'Harding, David J.'

_publ_section_title
;
 Bidirectional photoswitchability in an iron(iii) spin crossover complex:
 symmetry-breaking and solvent effects.
;
_journal_issue 26
_journal_name_full 'Chemical science'
_journal_page_first 7185
_journal_page_last 7191
_journal_paper_doi 10.1039/d3sc01495a
_journal_volume 14
_journal_year 2023
_chemical_formula_moiety 'C32 H20 Fe I2 N4 O2, N O3, 2(C H4 O)'
_chemical_formula_sum 'C34 H28 Fe I2 N5 O7'
_chemical_formula_weight 928.26
_chemical_properties_physical Light-sensitive,Photo-sensitive
_space_group_crystal_system triclinic
_space_group_IT_number 2
_space_group_name_Hall '-P 1'
_space_group_name_H-M_alt 'P -1'
_atom_sites_solution_hydrogens geom
_audit_creation_date 2022-03-25
_audit_creation_method
;
Olex2 1.3
(compiled 2020.11.12 svn.r5f609507 for OlexSys, GUI svn.r6408)
;
_audit_update_record
;
2022-11-16 deposited with the CCDC.	2023-06-01 downloaded from the CCDC.
;
_cell_angle_alpha 92.0011(4)
_cell_angle_beta 107.5267(5)
_cell_angle_gamma 99.7927(5)
_cell_formula_units_Z 4
_cell_length_a 12.75426(7)
_cell_length_b 13.88144(8)
_cell_length_c 20.01371(9)
_cell_measurement_reflns_used 58867
_cell_measurement_temperature 149.7(6)
_cell_measurement_theta_max 69.1680
_cell_measurement_theta_min 3.6940
_cell_volume 3315.63(3)
_computing_cell_refinement 'CrysAlisPro 1.171.40.72a (Rigaku OD, 2020)'
_computing_data_collection 'CrysAlisPro 1.171.40.72a (Rigaku OD, 2020)'
_computing_data_reduction 'CrysAlisPro 1.171.40.72a (Rigaku OD, 2020)'
_computing_molecular_graphics 'Olex2 1.3 (Dolomanov et al., 2009)'
_computing_publication_material 'Olex2 1.3 (Dolomanov et al., 2009)'
_computing_structure_refinement 'ShelXL 2016/4 (Sheldrick, 2015)'
_computing_structure_solution 'ShelXT (Sheldrick, 2015)'
_diffrn_ambient_environment N~2~
_diffrn_ambient_temperature 149.7(6)
_diffrn_detector 'CCD plate'
_diffrn_detector_area_resol_mean 10.0000
_diffrn_detector_type HyPix3000
_diffrn_measured_fraction_theta_full 1.000
_diffrn_measured_fraction_theta_max 0.993
_diffrn_measurement_details
;
List of Runs (angles in degrees, time in seconds):

  # Type    Start    End  Width  t~exp~   \w     \q     \k     \f   Frames
#--------------------------------------------------------------------------
  1  \w    -24.00  67.00   0.50    2.50    --   40.91 -81.00  72.00  182
  2  \w     80.00 157.00   0.50   10.00    --   98.15  81.00-165.00  154
  3  \w     33.00 124.00   0.50   10.00    --   98.15 -81.00  72.00  182
  4  \w    -48.00  -2.00   0.50    2.50    --    0.00 124.00-127.65   92
  5  \w    -33.00  -4.00   0.50    2.50    --   16.00 126.00  18.75   58
  6  \w    -28.00  -2.00   0.50    2.50    --   20.00 124.00 176.23   52
  7  \w    -10.00  17.00   0.50    2.50    --   24.00 101.00 -75.30   54
  8  \w     -3.00  23.00   0.50    2.50    --   28.00  96.00  54.81   52
  9  \w      4.00  33.00   0.50    2.50    --   32.00  87.00  -0.10   58
 10  \w      2.00  28.00   0.50    2.50    --   32.00  91.00-113.51   52
 11  \w      2.00  28.00   0.50    2.50    --   32.00  91.00 -49.28   52
 12  \w      2.00  28.00   0.50    2.50    --   32.00  91.00 139.06   52
 13  \w      2.00  28.00   0.50    2.50    --   32.00  91.00 177.95   52
 14  \w      9.00  35.00   0.50    2.50    --   36.00  85.00 -77.36   52
 15  \w      9.00  37.00   0.50    2.50    --   36.00  84.00  88.66   56
 16  \w    -77.00  17.00   0.50    2.50    --  -40.91 104.00 -90.00  188
 17  \w    -66.00  24.00   0.50    2.50    --  -40.91  81.00-165.00  180
 18  \w    -97.00 -11.00   0.50    2.50    --  -40.91 138.00 -90.00  172
 19  \w     11.00  97.00   0.50    2.50    --   40.91-138.00 120.00  172
 20  \w     11.00  97.00   0.50    2.50    --   40.91-138.00 -60.00  172
 21  \w     19.00  45.00   0.50    2.50    --   44.00  81.00-127.05   52
 22  \w     18.00  45.00   0.50    2.50    --   44.00  82.00 -35.73   54
 23  \w     18.00  45.00   0.50    2.50    --   44.00  82.00 156.51   54
 24  \w     19.00  45.00   0.50    2.50    --   44.00  79.00 -71.72   52
 25  \w     19.00  45.00   0.50    2.50    --   44.00  81.00  47.55   52
 26  \w     19.00  45.00   0.50    2.50    --   44.00  81.00-168.21   52
 27  \w     19.00  45.00   0.50    2.50    --   44.00  80.00-150.54   52
 28  \w     19.00  45.00   0.50    2.50    --   44.00  80.00 116.18   52
 29  \w     19.00  45.00   0.50    2.50    --   44.00  81.00  -6.65   52
 30  \w     19.00  45.00   0.50    2.50    --   44.00  81.00  17.33   52
 31  \w     18.00  45.00   0.50    2.50    --   44.00  82.00 134.83   54
 32  \w     19.00  45.00   0.50    2.50    --   44.00  81.00  80.75   52
 33  \w     24.00 112.00   0.50    2.50    --   48.00  75.00 122.08  176
 34  \w     27.00 117.00   0.50    2.50    --   52.00  77.00  63.71  180
 35  \w     27.00 117.00   0.50    2.50    --   52.00  77.00  33.94  180
 36  \w     28.00 116.00   0.50    2.50    --   52.00  75.00 163.39  176
 37  \w     28.00 116.00   0.50    2.50    --   52.00  75.00 -16.34  176
 38  \w     33.00 120.00   0.50    2.50    --   56.00  72.00-148.50  174
 39  \w     31.00 121.00   0.50    2.50    --   56.00  77.00 -81.11  180
 40  \w     31.00 121.00   0.50    2.50    --   56.00  76.00-110.81  180
 41  \w     37.00 124.00   0.50    2.50    --   60.00  73.00  84.42  174
 42  \w     37.00 124.00   0.50    2.50    --   60.00  74.00-134.01  174
 43  \w     39.00 129.00   0.50    2.50    --   64.00  76.00 125.81  180
 44  \w     40.00 128.00   0.50    2.50    --   64.00  75.00  20.46  176
 45  \w     41.00 128.00   0.50    2.50    --   64.00  73.00 109.07  174
 46  \w     39.00 129.00   0.50    2.50    --   64.00  76.00 175.45  180
 47  \w     39.00 129.00   0.50    2.50    --   64.00  77.00-109.22  180
 48  \w     39.00 129.00   0.50    2.50    --   64.00  77.00  36.15  180
 49  \w     39.00 129.00   0.50    2.50    --   64.00  76.00  -8.59  180
 50  \w     39.00 129.00   0.50    2.50    --   64.00  76.00 -52.67  180
 51  \w     50.00 136.00   0.50   10.00    --   72.00  70.00  34.79  172
 52  \w     50.00 136.00   0.50   10.00    --   72.00  71.00  53.26  172
 53  \w     52.00 136.00   0.50   10.00    --   72.00  64.00 126.44  168
 54  \w     47.00 137.00   0.50   10.00    --   72.00  77.00 133.59  180
 55  \w     49.00 136.00   0.50   10.00    --   72.00  72.00-124.57  174
 56  \w     51.00 141.00   0.50   10.00    --   76.00  76.00 -63.17  180
 57  \w     51.00 141.00   0.50   10.00    --   76.00  77.00 156.82  180
 58  \w     52.00 140.00   0.50   10.00    --   76.00  75.00 -98.65  176
 59  \w     51.00 141.00   0.50   10.00    --   76.00  76.00-165.87  180
 60  \w     58.00 144.00   0.50   10.00    --   80.00  71.00-114.61  172
 61  \w     62.00 148.00   0.50   10.00    --   84.00  69.00  33.19  172
 62  \w     64.00 148.00   0.50   10.00    --   84.00  64.00 127.64  168
 63  \w     77.00 157.00   0.50   10.00    --   98.15  68.00 120.00  160
 64  \w     73.00 157.00   0.50   10.00    --   98.15  77.00-120.00  168
 65  \w     28.00 109.00   0.50   10.00    --   98.15 -96.00  60.00  162
 66  \w     73.00 157.00   0.50   10.00    --   98.15  77.00 -60.00  168
 67  \w     80.00 157.00   0.50   10.00    --   98.15  59.00 150.00  154
 68  \w     80.00 157.00   0.50   10.00    --   98.15  59.00 -60.00  154
 69  \w     33.00 107.00   0.50   10.00    --   98.15 -33.00  30.00  148
 70  \w     80.00 157.00   0.50   10.00    --   98.15  59.00-120.00  154
 71  \w     73.00 157.00   0.50   10.00    --   98.15  77.00-180.00  168
 72  \w     80.00 157.00   0.50   10.00    --   98.15  59.00  90.00  154
 73  \w     80.00 157.00   0.50   10.00    --   98.15  59.00  30.00  154
 74  \w     34.00 113.00   0.50   10.00    --   98.15-117.00  60.00  158
 75  \w     33.00 107.00   0.50   10.00    --   98.15 -33.00-150.00  148
 76  \w     80.00 157.00   0.50   10.00    --   98.15  59.00 -90.00  154
 77  \w     73.00 157.00   0.50   10.00    --   98.15  77.00 -30.00  168
 78  \w     80.00 157.00   0.50   10.00    --   98.15  59.00  60.00  154
 79  \w     78.00 157.00   0.50   10.00    --   98.15  64.00  -2.52  158
 80  \w     73.00 157.00   0.50   10.00    --   98.15  77.00  30.00  168
 81  \w     73.00 157.00   0.50   10.00    --   98.15  77.00  60.00  168
 82  \w     73.00 157.00   0.50   10.00    --   98.15  77.00  90.00  168
 83  \w     34.00 120.00   0.50   10.00    --   98.15 -68.00 120.00  172
 84  \w     35.00 111.00   0.50   10.00    --   98.15 -42.00 120.00  152
 85  \w     75.00 157.00   0.50   10.00    --   98.15  73.00 164.04  164
 86  \w     77.00 157.00   0.50   10.00    --   98.15  68.00 -30.00  160
 87  \w     73.00 157.00   0.50   10.00    --   98.15  77.00 150.00  168
 88  \w     73.00 157.00   0.50   10.00    --   98.15  77.00-150.00  168
 89  \w     28.00 109.00   0.50   10.00    --   98.15 -96.00 120.00  162
 90  \w     73.00 157.00   0.50   10.00    --   98.15  77.00 120.00  168
 91  \w     35.00 130.00   0.50   10.00    --   98.15-144.00 -60.00  190
 92  \w     35.00 117.00   0.50   10.00    --   98.15 -59.00-120.00  164
 93  \w     35.00 130.00   0.50   10.00    --   98.15-144.00  60.00  190
 94  \w     73.00 157.00   0.50   10.00    --   98.15  77.00 -90.00  168
 95  \w     73.00 157.00   0.50   10.00    --   98.15  77.00   0.00  168
 96  \w     35.00 130.00   0.50   10.00    --   98.15-144.00  30.00  190
 97  \w     28.00 109.00   0.50   10.00    --   98.15 -96.00 -90.00  162
 98  \w     -4.00  22.00   0.50    2.50    --   28.00  97.00-137.76   52
 99  \w     -3.00  24.00   0.50    2.50    --   28.00  95.00-112.06   54
100  \w      3.00  32.00   0.50    2.50    --   32.00  90.00  88.28   58
101  \w      4.00  33.00   0.50    2.50    --   32.00  87.00  30.43   58
102  \w      9.00  35.00   0.50    2.50    --   36.00  85.00-133.91   52
103  \w      9.00  35.00   0.50    2.50    --   36.00  85.00-167.50   52
104  \w     14.00  45.00   0.50    2.50    --   40.00  82.00 124.37   62
105  \w    -61.00  23.00   0.50    2.50    --  -40.91  63.00 150.00  168
106  \w    -27.00  71.00   0.50    2.50    --   40.91 -91.00 -30.00  196
107  \w     18.00  45.00   0.50    2.50    --   44.00  82.00-110.59   54
108  \w     19.00  41.50   0.50    2.50    --   44.00  79.00 -48.45   45
;
_diffrn_measurement_device 'four-circle diffractometer'
_diffrn_measurement_device_type 'SuperNova, Single source at offset/far, HyPix3000'
_diffrn_measurement_method '\w scans'
_diffrn_orient_matrix_type 'CrysAlisPro convention (1999,Acta A55,543-557)'
_diffrn_orient_matrix_UB_11 -0.0372605000
_diffrn_orient_matrix_UB_12 0.0667663000
_diffrn_orient_matrix_UB_13 0.0480705000
_diffrn_orient_matrix_UB_21 -0.1205487000
_diffrn_orient_matrix_UB_22 -0.0239344000
_diffrn_orient_matrix_UB_23 -0.0509928000
_diffrn_orient_matrix_UB_31 -0.0268743000
_diffrn_orient_matrix_UB_32 -0.0880928000
_diffrn_orient_matrix_UB_33 0.0407473000
_diffrn_radiation_monochromator mirror
_diffrn_radiation_probe x-ray
_diffrn_radiation_type CuK\a
_diffrn_radiation_wavelength 1.54184
_diffrn_reflns_av_R_equivalents 0.0844
_diffrn_reflns_av_unetI/netI 0.0336
_diffrn_reflns_Laue_measured_fraction_full 1.000
_diffrn_reflns_Laue_measured_fraction_max 0.993
_diffrn_reflns_limit_h_max 15
_diffrn_reflns_limit_h_min -15
_diffrn_reflns_limit_k_max 16
_diffrn_reflns_limit_k_min -16
_diffrn_reflns_limit_l_max 24
_diffrn_reflns_limit_l_min -24
_diffrn_reflns_number 95849
_diffrn_reflns_point_group_measured_fraction_full 1.000
_diffrn_reflns_point_group_measured_fraction_max 0.993
_diffrn_reflns_theta_full 67.684
_diffrn_reflns_theta_max 69.333
_diffrn_reflns_theta_min 2.325
_diffrn_source 'micro-focus sealed X-ray tube'
_diffrn_source_type 'SuperNova (Cu) X-ray Source'
_exptl_absorpt_coefficient_mu 18.756
_exptl_absorpt_correction_T_max 0.867
_exptl_absorpt_correction_T_min 0.315
_exptl_absorpt_correction_type gaussian
_exptl_absorpt_process_details
;
CrysAlisPro 1.171.39.46 (Rigaku Oxford Diffraction, 2018)
Numerical absorption correction based on gaussian integration over
			a multifaceted crystal model
Empirical absorption correction using spherical harmonics,
 implemented in SCALE3 ABSPACK scaling algorithm.
;
_exptl_crystal_colour black
_exptl_crystal_colour_primary black
_exptl_crystal_density_diffrn 1.860
_exptl_crystal_description block
_exptl_crystal_F_000 1820
_exptl_crystal_preparation 'Magnetic properties'
_exptl_crystal_size_max 0.158
_exptl_crystal_size_mid 0.053
_exptl_crystal_size_min 0.04
_refine_diff_density_max 2.384
_refine_diff_density_min -1.657
_refine_diff_density_rms 0.118
_refine_ls_extinction_method none
_refine_ls_goodness_of_fit_ref 1.039
_refine_ls_hydrogen_treatment constr
_refine_ls_matrix_type full
_refine_ls_number_parameters 891
_refine_ls_number_reflns 12346
_refine_ls_number_restraints 0
_refine_ls_restrained_S_all 1.039
_refine_ls_R_factor_all 0.0396
_refine_ls_R_factor_gt 0.0368
_refine_ls_shift/su_max 0.001
_refine_ls_shift/su_mean 0.000
_refine_ls_structure_factor_coef Fsqd
_refine_ls_weighting_details 'w=1/[\s^2^(Fo^2^)+(0.0660P)^2^+3.5015P] where P=(Fo^2^+2Fc^2^)/3'
_refine_ls_weighting_scheme calc
_refine_ls_wR_factor_gt 0.1008
_refine_ls_wR_factor_ref 0.1026
_reflns_Friedel_coverage 0.000
_reflns_number_gt 11370
_reflns_number_total 12346
_reflns_threshold_expression 'I > 2\s(I)'
_cod_data_source_file d3sc01495a2.cif
_cod_data_source_block nut10-150k
_cod_depositor_comments 'Adding full bibliography for 1569262--1569271.cif.'
_cod_database_code 1569265
_shelx_shelxl_version_number 2018/3
_chemical_oxdiff_formula C34H28FeI2N5O7
_shelx_space_group_comment
;
The symmetry employed for this shelxl refinement is uniquely defined
by the following loop, which should always be used as a source of
symmetry information in preference to the above space-group names.
They are only intended as comments.
;
_shelx_estimated_absorpt_t_max 0.521
_shelx_estimated_absorpt_t_min 0.156
_reflns_odcompleteness_completeness 99.98
_reflns_odcompleteness_iscentric 1
_reflns_odcompleteness_theta 66.97
_olex2_refinement_description
;
1.a Aromatic/amide H refined with riding coordinates:
 C28(H28), C58(H58), C10(H10), C60(H60), C26(H26), C44(H44), C35(H35),
 C42(H42), C3(H3), C1(H1), C12(H12), C7(H7), C14(H14), C33(H33), C47(H47),
 C39(H39), C46(H46), C15(H15), C51(H51), C18(H18), C19(H19), C49(H49), C55(H55),
  C23(H23), C53(H53), C17(H17), C50(H50), C22(H22), C62(H62), C38(H38),
 C21(H21), C31(H31), C34(H34), C6(H6), C2(H2), C37(H37), C54(H54), C63(H63),
 C5(H5), C30(H30)
1.b Idealised Me refined as rotating group:
 C66(H66A,H66B,H66C), C67(H67A,H67B,H67C), C68(H68A,H68B,H68C), C65(H65A,H65B,
 H65C)
1.c Idealised tetrahedral OH refined as rotating group:
 O8(H8), O13(H13), O9(H9), O14(H14A)
;
_olex2_submission_special_instructions 'No special instructions were received'
_oxdiff_exptl_absorpt_empirical_details
;
Empirical correction (ABSPACK) includes:
- Absorption correction using spherical harmonics
- Frame scaling
;
_oxdiff_exptl_absorpt_empirical_full_max 5.202
_oxdiff_exptl_absorpt_empirical_full_min 0.404

loop_
_space_group_symop_operation_xyz
'x, y, z'
'-x, -y, -z'

loop_
_atom_site_label
_atom_site_type_symbol
_atom_site_fract_x
_atom_site_fract_y
_atom_site_fract_z
_atom_site_U_iso_or_equiv
_atom_site_adp_type
_atom_site_occupancy
_atom_site_site_symmetry_order
_atom_site_calc_flag
_atom_site_refinement_flags_posn
_atom_site_refinement_flags_adp
_atom_site_refinement_flags_occupancy
_atom_site_disorder_assembly
_atom_site_disorder_group
I4 I 0.07320(2) 0.35843(2) 0.81576(2) 0.03358(8) Uani 1 1 d . . . . .
I1 I 0.46045(2) -0.35276(2) 0.13129(2) 0.03362(8) Uani 1 1 d . . . . .
I3 I 0.56386(2) 0.84016(2) 0.35562(2) 0.03261(8) Uani 1 1 d . . . . .
I2 I 0.88668(2) 0.11456(2) -0.31221(2) 0.03488(8) Uani 1 1 d . . . . .
Fe1 Fe 0.79748(4) 0.10178(4) 0.04487(3) 0.01815(12) Uani 1 1 d . . . . .
Fe2 Fe 0.20768(4) 0.40918(4) 0.46696(3) 0.01826(11) Uani 1 1 d . . . . .
O4 O 0.2684(2) 0.4208(2) 0.56735(12) 0.0266(5) Uani 1 1 d . . . . .
O1 O 0.79694(19) -0.03340(18) 0.04983(12) 0.0234(5) Uani 1 1 d . . . . .
O3 O 0.2304(2) 0.54731(18) 0.45822(13) 0.0241(5) Uani 1 1 d . . . . .
O2 O 0.71575(19) 0.08700(19) -0.05155(12) 0.0242(5) Uani 1 1 d . . . . .
O7 O 0.8964(2) 0.1733(2) 0.51450(16) 0.0413(7) Uani 1 1 d . . . . .
O8 O 0.7357(2) -0.0366(2) 0.30634(17) 0.0396(7) Uani 1 1 d . . . . .
H8 H 0.773506 -0.004571 0.343539 0.059 Uiso 1 1 calc GR . . . .
N6 N 0.3523(2) 0.4039(2) 0.43744(14) 0.0196(6) Uani 1 1 d . . . . .
O5 O 0.8824(2) 0.0903(2) 0.41798(15) 0.0382(7) Uani 1 1 d . . . . .
N3 N 0.8906(2) 0.1234(2) 0.14567(14) 0.0206(6) Uani 1 1 d . . . . .
O10 O 0.1259(2) 0.4171(2) 0.08723(15) 0.0397(7) Uani 1 1 d . . . . .
N8 N 0.0461(2) 0.3865(2) 0.47780(14) 0.0193(6) Uani 1 1 d . . . . .
N1 N 0.7949(2) 0.2442(2) 0.04475(14) 0.0216(6) Uani 1 1 d . . . . .
O13 O 0.2877(2) 0.5383(2) 0.19431(17) 0.0442(7) Uani 1 1 d . . . . .
H13 H 0.245014 0.504850 0.158931 0.066 Uiso 1 1 calc GR . . . .
N2 N 0.6564(2) 0.0962(2) 0.06533(14) 0.0200(6) Uani 1 1 d . . . . .
N5 N 0.2135(2) 0.2558(2) 0.46372(14) 0.0208(6) Uani 1 1 d . . . . .
N4 N 0.9431(2) 0.1148(2) 0.02951(14) 0.0193(6) Uani 1 1 d . . . . .
N7 N 0.0998(2) 0.3871(2) 0.35915(14) 0.0211(6) Uani 1 1 d . . . . .
O11 O 0.0988(2) 0.3250(2) -0.00795(15) 0.0385(7) Uani 1 1 d . . . . .
O9 O 0.5906(3) 0.0580(3) 0.21581(15) 0.0454(8) Uani 1 1 d . . . . .
H9 H 0.634967 0.026000 0.238799 0.068 Uiso 1 1 calc GR . . . .
N9 N 0.8373(3) 0.1316(2) 0.45600(18) 0.0313(7) Uani 1 1 d . . . . .
O12 O 0.2666(3) 0.3750(3) 0.06238(19) 0.0545(9) Uani 1 1 d . . . . .
N10 N 0.1646(3) 0.3716(2) 0.04727(17) 0.0297(7) Uani 1 1 d . . . . .
O6 O 0.7359(3) 0.1290(3) 0.4365(2) 0.0576(10) Uani 1 1 d . . . . .
C56 C -0.0443(3) 0.3753(2) 0.41385(17) 0.0196(7) Uani 1 1 d . . . . .
C25 C 1.0032(3) 0.1312(2) 0.15451(18) 0.0206(7) Uani 1 1 d . . . . .
C24 C 1.0351(3) 0.1280(2) 0.09264(17) 0.0193(7) Uani 1 1 d . . . . .
C40 C 0.3801(3) 0.3090(3) 0.43382(17) 0.0228(7) Uani 1 1 d . . . . .
C57 C -0.0123(3) 0.3777(2) 0.35158(17) 0.0203(7) Uani 1 1 d . . . . .
O14 O 0.4233(4) 0.4389(3) 0.28485(17) 0.0642(11) Uani 1 1 d . . . . .
H14A H 0.375710 0.468816 0.262812 0.096 Uiso 1 1 calc GR . . . .
C45 C 0.4529(3) 0.7403(3) 0.39107(19) 0.0276(8) Uani 1 1 d . . . . .
C28 C 0.9086(3) 0.1099(3) -0.15755(18) 0.0249(7) Uani 1 1 d . . . . .
H28 H 0.984531 0.117372 -0.152508 0.030 Uiso 1 1 calc R . . . .
C8 C 0.6255(3) 0.1893(3) 0.06998(17) 0.0238(7) Uani 1 1 d . . . . .
C58 C 0.0251(3) 0.3801(3) 0.53770(17) 0.0213(7) Uani 1 1 d . . . . .
H58 H -0.049655 0.371626 0.535880 0.026 Uiso 1 1 calc R . . . .
C10 C 0.5941(3) 0.0176(3) 0.07480(17) 0.0232(7) Uani 1 1 d . . . . .
H10 H 0.526132 0.023833 0.081113 0.028 Uiso 1 1 calc R . . . .
C27 C 0.8733(3) 0.1044(3) -0.09709(17) 0.0210(7) Uani 1 1 d . . . . .
C60 C 0.0634(3) 0.3716(3) 0.66296(18) 0.0249(7) Uani 1 1 d . . . . .
H60 H -0.013494 0.360647 0.655106 0.030 Uiso 1 1 calc R . . . .
C61 C 0.1347(3) 0.3748(3) 0.73030(19) 0.0261(7) Uani 1 1 d . . . . .
C9 C 0.7016(3) 0.2677(3) 0.05785(17) 0.0217(7) Uani 1 1 d . . . . .
C29 C 0.8335(3) 0.1044(3) -0.22312(18) 0.0267(8) Uani 1 1 d . . . . .
C26 C 0.9596(3) 0.1121(3) -0.03138(18) 0.0216(7) Uani 1 1 d . . . . .
H26 H 1.032649 0.115421 -0.032190 0.026 Uiso 1 1 calc R . . . .
C20 C 1.0837(3) 0.1421(3) 0.22163(18) 0.0245(7) Uani 1 1 d . . . . .
C43 C 0.3931(3) 0.5772(3) 0.41968(17) 0.0205(7) Uani 1 1 d . . . . .
C64 C 0.2237(3) 0.4030(3) 0.61791(18) 0.0239(7) Uani 1 1 d . . . . .
C44 C 0.4679(3) 0.6458(3) 0.39791(18) 0.0243(7) Uani 1 1 d . . . . .
H44 H 0.528331 0.626374 0.388041 0.029 Uiso 1 1 calc R . . . .
C13 C 0.5687(3) -0.2461(3) 0.09890(18) 0.0267(8) Uani 1 1 d . . . . .
C59 C 0.1055(3) 0.3848(3) 0.60553(18) 0.0219(7) Uani 1 1 d . . . . .
C35 C 0.2437(3) 0.0610(3) 0.46360(19) 0.0294(8) Uani 1 1 d . . . . .
H35 H 0.253747 -0.003783 0.464472 0.035 Uiso 1 1 calc R . . . .
C4 C 0.6832(3) 0.3652(3) 0.05863(18) 0.0286(8) Uani 1 1 d . . . . .
C32 C 0.7572(3) 0.0935(3) -0.10417(18) 0.0232(7) Uani 1 1 d . . . . .
C41 C 0.3040(3) 0.2317(3) 0.44823(16) 0.0217(7) Uani 1 1 d . . . . .
C42 C 0.4145(3) 0.4795(3) 0.42320(17) 0.0224(7) Uani 1 1 d . . . . .
H42 H 0.479378 0.468935 0.414413 0.027 Uiso 1 1 calc R . . . .
C3 C 0.7616(3) 0.4378(3) 0.04360(19) 0.0300(8) Uani 1 1 d . . . . .
H3 H 0.751233 0.502536 0.042454 0.036 Uiso 1 1 calc R . . . .
C11 C 0.6213(3) -0.0784(3) 0.07637(17) 0.0223(7) Uani 1 1 d . . . . .
C1 C 0.8677(3) 0.3155(3) 0.03175(18) 0.0252(7) Uani 1 1 d . . . . .
H1 H 0.930631 0.299730 0.023037 0.030 Uiso 1 1 calc R . . . .
C52 C -0.0934(3) 0.3708(3) 0.28481(18) 0.0238(7) Uani 1 1 d . . . . .
C12 C 0.5477(3) -0.1531(3) 0.09351(18) 0.0257(8) Uani 1 1 d . . . . .
H12 H 0.483371 -0.139082 0.101352 0.031 Uiso 1 1 calc R . . . .
C7 C 0.5306(3) 0.2085(3) 0.08376(18) 0.0282(8) Uani 1 1 d . . . . .
H7 H 0.479912 0.157813 0.092409 0.034 Uiso 1 1 calc R . . . .
C14 C 0.6623(3) -0.2688(3) 0.08370(19) 0.0280(8) Uani 1 1 d . . . . .
H14 H 0.674742 -0.332934 0.084988 0.034 Uiso 1 1 calc R . . . .
C48 C 0.3011(3) 0.6078(3) 0.43574(17) 0.0213(7) Uani 1 1 d . . . . .
C16 C 0.7203(3) -0.0995(3) 0.06409(17) 0.0206(7) Uani 1 1 d . . . . .
C33 C 0.1414(3) 0.1853(3) 0.47775(18) 0.0254(7) Uani 1 1 d . . . . .
H33 H 0.079921 0.202138 0.487854 0.030 Uiso 1 1 calc R . . . .
C47 C 0.2898(3) 0.7058(3) 0.42898(18) 0.0261(7) Uani 1 1 d . . . . .
H47 H 0.231181 0.727399 0.439752 0.031 Uiso 1 1 calc R . . . .
C39 C 0.4721(3) 0.2872(3) 0.41840(19) 0.0276(8) Uani 1 1 d . . . . .
H39 H 0.522877 0.336976 0.408888 0.033 Uiso 1 1 calc R . . . .
C46 C 0.3633(3) 0.7704(3) 0.40684(19) 0.0283(8) Uani 1 1 d . . . . .
H46 H 0.353485 0.834995 0.402251 0.034 Uiso 1 1 calc R . . . .
C15 C 0.7359(3) -0.1971(3) 0.06693(18) 0.0256(7) Uani 1 1 d . . . . .
H15 H 0.797812 -0.213623 0.057166 0.031 Uiso 1 1 calc R . . . .
C51 C -0.0552(3) 0.3752(3) 0.22558(19) 0.0278(8) Uani 1 1 d . . . . .
H51 H -0.106242 0.371833 0.180796 0.033 Uiso 1 1 calc R . . . .
C18 C 0.9330(3) 0.1358(3) 0.27111(18) 0.0271(8) Uani 1 1 d . . . . .
H18 H 0.906777 0.137151 0.309664 0.032 Uiso 1 1 calc R . . . .
C19 C 1.0444(3) 0.1431(3) 0.28081(18) 0.0273(8) Uani 1 1 d . . . . .
H19 H 1.094543 0.148637 0.326060 0.033 Uiso 1 1 calc R . . . .
C36 C 0.3221(3) 0.1342(3) 0.44719(18) 0.0250(7) Uani 1 1 d . . . . .
C49 C 0.1319(3) 0.3897(3) 0.30238(18) 0.0257(7) Uani 1 1 d . . . . .
H49 H 0.207776 0.395291 0.307733 0.031 Uiso 1 1 calc R . . . .
C55 C -0.1561(3) 0.3646(3) 0.40769(18) 0.0257(8) Uani 1 1 d . . . . .
H55 H -0.178481 0.362284 0.447846 0.031 Uiso 1 1 calc R . . . .
C23 C 1.1467(3) 0.1371(3) 0.09846(19) 0.0251(7) Uani 1 1 d . . . . .
H23 H 1.168725 0.135808 0.058209 0.030 Uiso 1 1 calc R . . . .
C53 C -0.2077(3) 0.3600(3) 0.28054(19) 0.0307(8) Uani 1 1 d . . . . .
H53 H -0.262414 0.354870 0.236983 0.037 Uiso 1 1 calc R . . . .
C17 C 0.8575(3) 0.1263(3) 0.20210(18) 0.0243(7) Uani 1 1 d . . . . .
H17 H 0.781595 0.121790 0.196180 0.029 Uiso 1 1 calc R . . . .
C50 C 0.0559(3) 0.3842(3) 0.23359(19) 0.0289(8) Uani 1 1 d . . . . .
H50 H 0.081406 0.386796 0.194659 0.035 Uiso 1 1 calc R . . . .
C22 C 1.2272(3) 0.1485(3) 0.1652(2) 0.0312(8) Uani 1 1 d . . . . .
H22 H 1.302468 0.154824 0.168538 0.037 Uiso 1 1 calc R . . . .
C62 C 0.2503(3) 0.3906(3) 0.74224(19) 0.0303(8) Uani 1 1 d . . . . .
H62 H 0.298310 0.391994 0.787780 0.036 Uiso 1 1 calc R . . . .
C38 C 0.4896(3) 0.1898(3) 0.4170(2) 0.0312(9) Uani 1 1 d . . . . .
H38 H 0.551666 0.176210 0.405977 0.037 Uiso 1 1 calc R . . . .
C21 C 1.1976(3) 0.1504(3) 0.22608(19) 0.0295(8) Uani 1 1 d . . . . .
H21 H 1.252310 0.157054 0.269768 0.035 Uiso 1 1 calc R . . . .
C31 C 0.6822(3) 0.0868(3) -0.17299(19) 0.0286(8) Uani 1 1 d . . . . .
H31 H 0.605881 0.078318 -0.179199 0.034 Uiso 1 1 calc R . . . .
C34 C 0.1528(3) 0.0865(3) 0.4782(2) 0.0305(8) Uani 1 1 d . . . . .
H34 H 0.099930 0.039220 0.488166 0.037 Uiso 1 1 calc R . . . .
C6 C 0.5116(3) 0.3058(3) 0.08455(19) 0.0330(9) Uani 1 1 d . . . . .
H6 H 0.447510 0.318178 0.093581 0.040 Uiso 1 1 calc R . . . .
C2 C 0.8539(3) 0.4130(3) 0.0306(2) 0.0301(8) Uani 1 1 d . . . . .
H2 H 0.906668 0.460883 0.021056 0.036 Uiso 1 1 calc R . . . .
C37 C 0.4178(3) 0.1151(3) 0.43131(19) 0.0298(8) Uani 1 1 d . . . . .
H37 H 0.431687 0.051524 0.430667 0.036 Uiso 1 1 calc R . . . .
C54 C -0.2370(3) 0.3570(3) 0.3408(2) 0.0315(9) Uani 1 1 d . . . . .
H54 H -0.312270 0.349831 0.337623 0.038 Uiso 1 1 calc R . . . .
C63 C 0.2939(3) 0.4042(3) 0.68747(19) 0.0285(8) Uani 1 1 d . . . . .
H63 H 0.371049 0.414281 0.696550 0.034 Uiso 1 1 calc R . . . .
C5 C 0.5842(3) 0.3818(3) 0.07250(19) 0.0308(9) Uani 1 1 d . . . . .
H5 H 0.569143 0.445020 0.073311 0.037 Uiso 1 1 calc R . . . .
C30 C 0.7179(3) 0.0924(3) -0.23091(19) 0.0297(8) Uani 1 1 d . . . . .
H30 H 0.666054 0.088395 -0.275505 0.036 Uiso 1 1 calc R . . . .
C66 C 0.5589(4) 0.1162(4) 0.2609(2) 0.0450(11) Uani 1 1 d . . . . .
H66A H 0.542297 0.175058 0.239704 0.067 Uiso 1 1 calc GR . . . .
H66B H 0.618864 0.132901 0.304381 0.067 Uiso 1 1 calc GR . . . .
H66C H 0.493625 0.080985 0.269793 0.067 Uiso 1 1 calc GR . . . .
C67 C 0.2387(4) 0.6162(4) 0.2101(3) 0.0554(13) Uani 1 1 d . . . . .
H67A H 0.296406 0.669514 0.236464 0.083 Uiso 1 1 calc GR . . . .
H67B H 0.190561 0.594089 0.237552 0.083 Uiso 1 1 calc GR . . . .
H67C H 0.195622 0.637975 0.167225 0.083 Uiso 1 1 calc GR . . . .
C68 C 0.4489(4) 0.3788(4) 0.2390(3) 0.0529(13) Uani 1 1 d . . . . .
H68A H 0.458625 0.317519 0.258545 0.079 Uiso 1 1 calc GR . . . .
H68B H 0.516949 0.409495 0.231086 0.079 Uiso 1 1 calc GR . . . .
H68C H 0.389164 0.367099 0.195201 0.079 Uiso 1 1 calc GR . . . .
C65 C 0.7949(5) -0.1062(4) 0.2892(4) 0.0627(15) Uani 1 1 d . . . . .
H65A H 0.743176 -0.158276 0.257065 0.094 Uiso 1 1 calc GR . . . .
H65B H 0.833798 -0.132620 0.331273 0.094 Uiso 1 1 calc GR . . . .
H65C H 0.847942 -0.074845 0.267649 0.094 Uiso 1 1 calc GR . . . .

loop_
_atom_site_aniso_label
_atom_site_aniso_U_11
_atom_site_aniso_U_22
_atom_site_aniso_U_33
_atom_site_aniso_U_23
_atom_site_aniso_U_13
_atom_site_aniso_U_12
I4 0.03871(15) 0.04407(16) 0.02243(13) 0.00475(10) 0.01309(10) 0.01304(11)
I1 0.02570(13) 0.04257(15) 0.03128(14) 0.01012(10) 0.00860(10) 0.00208(10)
I3 0.02621(13) 0.03875(15) 0.03138(14) 0.01030(10) 0.00891(10) 0.00088(10)
I2 0.03748(15) 0.04963(17) 0.02155(13) 0.00141(10) 0.01209(10) 0.01424(12)
Fe1 0.0159(2) 0.0262(3) 0.0162(2) 0.0026(2) 0.00813(19) 0.0086(2)
Fe2 0.0154(2) 0.0256(3) 0.0172(2) 0.00295(19) 0.00852(19) 0.0063(2)
O4 0.0192(12) 0.0407(15) 0.0197(12) 0.0027(10) 0.0061(10) 0.0052(10)
O1 0.0222(12) 0.0286(13) 0.0254(12) 0.0022(10) 0.0143(10) 0.0084(10)
O3 0.0252(12) 0.0268(13) 0.0275(13) 0.0046(10) 0.0173(10) 0.0069(10)
O2 0.0191(11) 0.0363(14) 0.0192(12) 0.0014(10) 0.0077(9) 0.0082(10)
O7 0.0407(16) 0.0440(17) 0.0419(17) -0.0036(13) 0.0184(14) 0.0067(13)
O8 0.0341(15) 0.0370(17) 0.0497(18) 0.0014(13) 0.0164(13) 0.0066(13)
N6 0.0191(13) 0.0259(15) 0.0172(13) 0.0023(11) 0.0082(11) 0.0089(11)
O5 0.0371(15) 0.0491(18) 0.0348(15) 0.0047(13) 0.0201(13) 0.0090(13)
N3 0.0209(14) 0.0235(15) 0.0202(14) 0.0027(11) 0.0081(11) 0.0085(11)
O10 0.0360(15) 0.0527(19) 0.0357(16) -0.0030(13) 0.0205(13) 0.0068(13)
N8 0.0188(13) 0.0226(14) 0.0171(13) 0.0008(10) 0.0052(11) 0.0066(11)
N1 0.0203(14) 0.0297(16) 0.0174(13) 0.0030(11) 0.0071(11) 0.0092(12)
O13 0.0360(16) 0.0414(18) 0.0521(19) -0.0024(14) 0.0105(14) 0.0062(13)
N2 0.0186(13) 0.0272(15) 0.0165(13) 0.0006(11) 0.0067(11) 0.0089(11)
N5 0.0187(13) 0.0294(16) 0.0161(13) 0.0022(11) 0.0066(11) 0.0068(11)
N4 0.0188(13) 0.0221(14) 0.0179(13) 0.0012(10) 0.0051(11) 0.0076(11)
N7 0.0218(14) 0.0240(15) 0.0186(14) 0.0035(11) 0.0068(11) 0.0059(11)
O11 0.0357(15) 0.0513(18) 0.0325(15) -0.0024(13) 0.0156(12) 0.0111(13)
O9 0.0465(18) 0.063(2) 0.0314(15) 0.0030(14) 0.0158(13) 0.0171(16)
N9 0.0300(17) 0.0330(18) 0.0374(19) 0.0105(14) 0.0170(14) 0.0100(14)
O12 0.0301(16) 0.067(2) 0.067(2) -0.0046(18) 0.0098(15) 0.0209(15)
N10 0.0303(17) 0.0351(18) 0.0321(17) 0.0114(14) 0.0177(14) 0.0128(14)
O6 0.0299(16) 0.065(2) 0.080(3) 0.0030(19) 0.0134(16) 0.0204(16)
C56 0.0215(16) 0.0204(16) 0.0166(15) 0.0002(12) 0.0042(13) 0.0068(13)
C25 0.0209(16) 0.0213(17) 0.0216(16) 0.0034(13) 0.0074(13) 0.0074(13)
C24 0.0204(16) 0.0212(16) 0.0170(15) 0.0035(12) 0.0050(13) 0.0067(13)
C40 0.0240(17) 0.0307(19) 0.0155(15) 0.0005(13) 0.0069(13) 0.0089(14)
C57 0.0211(16) 0.0206(17) 0.0212(16) 0.0024(13) 0.0076(13) 0.0072(13)
O14 0.095(3) 0.076(3) 0.0310(17) 0.0043(16) 0.0205(18) 0.040(2)
C45 0.0231(17) 0.035(2) 0.0230(17) 0.0044(14) 0.0074(14) 0.0008(15)
C28 0.0244(17) 0.0303(19) 0.0230(17) 0.0012(14) 0.0101(14) 0.0084(14)
C8 0.0225(17) 0.036(2) 0.0154(15) -0.0005(14) 0.0057(13) 0.0134(15)
C58 0.0211(16) 0.0240(17) 0.0207(17) 0.0011(13) 0.0085(13) 0.0061(13)
C10 0.0186(16) 0.036(2) 0.0182(16) 0.0000(14) 0.0065(13) 0.0125(15)
C27 0.0203(16) 0.0266(18) 0.0183(16) 0.0015(13) 0.0067(13) 0.0089(13)
C60 0.0261(18) 0.0318(19) 0.0193(16) 0.0030(14) 0.0090(14) 0.0087(15)
C61 0.0280(18) 0.0296(19) 0.0233(17) 0.0037(14) 0.0097(14) 0.0091(15)
C9 0.0217(16) 0.0302(19) 0.0148(15) 0.0013(13) 0.0053(13) 0.0098(14)
C29 0.0281(18) 0.036(2) 0.0195(17) 0.0012(14) 0.0098(14) 0.0117(15)
C26 0.0165(15) 0.0246(17) 0.0249(18) 0.0006(13) 0.0076(13) 0.0057(13)
C20 0.0271(18) 0.0265(18) 0.0189(16) 0.0047(13) 0.0039(14) 0.0072(14)
C43 0.0183(16) 0.0295(18) 0.0153(15) 0.0024(13) 0.0072(12) 0.0050(13)
C64 0.0218(17) 0.0288(19) 0.0231(17) 0.0023(14) 0.0085(14) 0.0075(14)
C44 0.0191(16) 0.035(2) 0.0215(17) 0.0055(14) 0.0095(13) 0.0058(14)
C13 0.0215(17) 0.036(2) 0.0219(17) 0.0041(14) 0.0077(14) 0.0021(15)
C59 0.0232(17) 0.0250(18) 0.0190(16) 0.0010(13) 0.0074(13) 0.0074(14)
C35 0.036(2) 0.0256(19) 0.0260(18) 0.0031(14) 0.0055(15) 0.0102(16)
C4 0.0298(19) 0.038(2) 0.0206(17) 0.0011(15) 0.0049(14) 0.0182(16)
C32 0.0217(17) 0.0267(18) 0.0231(17) -0.0002(13) 0.0082(14) 0.0085(14)
C41 0.0226(16) 0.0308(19) 0.0131(15) 0.0031(13) 0.0046(12) 0.0107(14)
C42 0.0185(16) 0.0329(19) 0.0185(16) 0.0019(13) 0.0074(13) 0.0094(14)
C3 0.035(2) 0.030(2) 0.0247(18) 0.0019(15) 0.0055(15) 0.0118(16)
C11 0.0191(16) 0.0330(19) 0.0173(16) 0.0016(13) 0.0075(13) 0.0087(14)
C1 0.0254(17) 0.032(2) 0.0213(17) 0.0052(14) 0.0084(14) 0.0104(15)
C52 0.0285(18) 0.0229(18) 0.0195(16) 0.0029(13) 0.0057(14) 0.0072(14)
C12 0.0201(16) 0.038(2) 0.0212(17) 0.0028(14) 0.0080(14) 0.0074(15)
C7 0.0249(18) 0.040(2) 0.0241(18) 0.0007(15) 0.0106(14) 0.0134(16)
C14 0.0245(18) 0.031(2) 0.0284(19) 0.0035(15) 0.0077(15) 0.0068(15)
C48 0.0196(16) 0.0286(18) 0.0186(16) 0.0027(13) 0.0108(13) 0.0036(14)
C16 0.0201(16) 0.0259(18) 0.0182(16) 0.0016(13) 0.0084(13) 0.0066(13)
C33 0.0255(17) 0.0306(19) 0.0239(17) 0.0067(14) 0.0108(14) 0.0088(15)
C47 0.0237(17) 0.031(2) 0.0264(18) 0.0023(14) 0.0102(14) 0.0093(15)
C39 0.0273(18) 0.035(2) 0.0266(18) 0.0030(15) 0.0141(15) 0.0113(16)
C46 0.0283(18) 0.0284(19) 0.0286(19) 0.0054(15) 0.0083(15) 0.0067(15)
C15 0.0216(17) 0.034(2) 0.0246(17) 0.0026(14) 0.0090(14) 0.0105(15)
C51 0.035(2) 0.0279(19) 0.0190(17) 0.0052(14) 0.0059(15) 0.0054(15)
C18 0.035(2) 0.031(2) 0.0187(17) 0.0052(14) 0.0133(15) 0.0054(15)
C19 0.036(2) 0.0258(19) 0.0194(17) 0.0056(13) 0.0068(15) 0.0063(15)
C36 0.0257(18) 0.032(2) 0.0191(16) 0.0008(14) 0.0068(14) 0.0098(15)
C49 0.0288(18) 0.0304(19) 0.0208(17) 0.0047(14) 0.0120(14) 0.0051(15)
C55 0.0232(17) 0.034(2) 0.0210(17) -0.0002(14) 0.0070(14) 0.0088(15)
C23 0.0209(17) 0.033(2) 0.0240(17) 0.0039(14) 0.0078(14) 0.0090(14)
C53 0.0268(19) 0.039(2) 0.0219(18) -0.0002(15) -0.0013(15) 0.0113(16)
C17 0.0271(18) 0.0268(18) 0.0232(17) 0.0036(14) 0.0138(14) 0.0055(14)
C50 0.037(2) 0.035(2) 0.0187(17) 0.0067(14) 0.0135(15) 0.0059(16)
C22 0.0175(16) 0.044(2) 0.030(2) 0.0045(16) 0.0039(14) 0.0076(15)
C62 0.0287(19) 0.039(2) 0.0201(18) 0.0004(15) -0.0007(15) 0.0127(16)
C38 0.0276(19) 0.045(2) 0.0281(19) 0.0017(16) 0.0127(15) 0.0182(17)
C21 0.0235(18) 0.038(2) 0.0223(18) 0.0027(15) -0.0016(14) 0.0084(15)
C31 0.0215(17) 0.041(2) 0.0238(18) -0.0013(15) 0.0055(14) 0.0111(15)
C34 0.0301(19) 0.031(2) 0.031(2) 0.0044(15) 0.0115(16) 0.0026(16)
C6 0.0298(19) 0.051(3) 0.0255(19) -0.0002(17) 0.0091(15) 0.0267(19)
C2 0.032(2) 0.028(2) 0.0312(19) 0.0058(15) 0.0114(16) 0.0060(16)
C37 0.034(2) 0.032(2) 0.0273(19) 0.0013(15) 0.0095(16) 0.0178(16)
C54 0.0191(17) 0.046(2) 0.0281(19) -0.0003(16) 0.0026(14) 0.0114(16)
C63 0.0225(17) 0.039(2) 0.0242(18) 0.0017(15) 0.0050(14) 0.0102(15)
C5 0.034(2) 0.036(2) 0.0272(19) 0.0017(15) 0.0092(16) 0.0214(17)
C30 0.0252(18) 0.044(2) 0.0197(17) 0.0014(15) 0.0029(14) 0.0143(16)
C66 0.044(2) 0.047(3) 0.041(2) -0.004(2) 0.008(2) 0.010(2)
C67 0.046(3) 0.059(3) 0.069(3) 0.001(3) 0.026(3) 0.018(2)
C68 0.054(3) 0.058(3) 0.040(3) -0.004(2) 0.001(2) 0.020(2)
C65 0.058(3) 0.046(3) 0.099(5) 0.010(3) 0.042(3) 0.018(3)

loop_
_atom_type_symbol
_atom_type_description
_atom_type_scat_dispersion_real
_atom_type_scat_dispersion_imag
_atom_type_scat_source
C C 0.0181 0.0091 'International Tables Vol C Tables 4.2.6.8 and 6.1.1.4'
H H 0.0000 0.0000 'International Tables Vol C Tables 4.2.6.8 and 6.1.1.4'
Fe Fe -1.1336 3.1974 'International Tables Vol C Tables 4.2.6.8 and 6.1.1.4'
I I -0.3257 6.8362 'International Tables Vol C Tables 4.2.6.8 and 6.1.1.4'
N N 0.0311 0.0180 'International Tables Vol C Tables 4.2.6.8 and 6.1.1.4'
O O 0.0492 0.0322 'International Tables Vol C Tables 4.2.6.8 and 6.1.1.4'

loop_
_exptl_crystal_face_index_h
_exptl_crystal_face_index_k
_exptl_crystal_face_index_l
_exptl_crystal_face_perp_dist
0 -4 5 0.0217
5 1 0 0.0815
1 5 -4 0.0411
0 5 4 0.0258
5 -2 -1 0.0761
-5 0 3 0.0679
0 4 -5 0.0217
0 -3 -5 0.0074

loop_
_geom_angle_atom_site_label_1
_geom_angle_atom_site_label_2
_geom_angle_atom_site_label_3
_geom_angle
_geom_angle_site_symmetry_1
_geom_angle_site_symmetry_3
_geom_angle_publ_flag
O1 Fe1 O2 93.74(11) . . ?
O1 Fe1 N3 88.36(11) . . ?
O1 Fe1 N1 176.52(11) . . ?
O1 Fe1 N2 94.59(11) . . ?
O1 Fe1 N4 87.91(11) . . ?
O2 Fe1 N3 176.63(12) . . ?
O2 Fe1 N1 88.52(11) . . ?
O2 Fe1 N2 88.35(11) . . ?
O2 Fe1 N4 94.53(11) . . ?
N1 Fe1 N3 89.51(11) . . ?
N2 Fe1 N3 94.11(11) . . ?
N2 Fe1 N1 82.83(12) . . ?
N4 Fe1 N3 82.90(11) . . ?
N4 Fe1 N1 94.55(12) . . ?
N4 Fe1 N2 176.06(11) . . ?
O4 Fe2 N6 101.16(10) . . ?
O4 Fe2 N8 88.51(11) . . ?
O4 Fe2 N5 90.26(11) . . ?
O4 Fe2 N7 165.62(11) . . ?
O3 Fe2 O4 95.42(11) . . ?
O3 Fe2 N6 88.76(11) . . ?
O3 Fe2 N8 99.93(11) . . ?
O3 Fe2 N5 165.63(11) . . ?
O3 Fe2 N7 88.43(11) . . ?
N6 Fe2 N5 77.18(11) . . ?
N6 Fe2 N7 92.75(11) . . ?
N8 Fe2 N6 166.39(11) . . ?
N8 Fe2 N5 93.39(11) . . ?
N8 Fe2 N7 77.17(11) . . ?
N5 Fe2 N7 89.30(11) . . ?
C64 O4 Fe2 133.2(2) . . ?
C16 O1 Fe1 126.8(2) . . ?
C48 O3 Fe2 133.6(2) . . ?
C32 O2 Fe1 126.6(2) . . ?
C65 O8 H8 109.5 . . ?
C40 N6 Fe2 115.3(2) . . ?
C42 N6 Fe2 124.6(2) . . ?
C42 N6 C40 120.1(3) . . ?
C25 N3 Fe1 112.6(2) . . ?
C17 N3 Fe1 128.6(2) . . ?
C17 N3 C25 118.7(3) . . ?
C56 N8 Fe2 115.6(2) . . ?
C58 N8 Fe2 124.7(2) . . ?
C58 N8 C56 119.7(3) . . ?
C9 N1 Fe1 113.0(2) . . ?
C1 N1 Fe1 128.5(2) . . ?
C1 N1 C9 118.5(3) . . ?
C67 O13 H13 109.5 . . ?
C8 N2 Fe1 113.7(2) . . ?
C10 N2 Fe1 125.5(2) . . ?
C10 N2 C8 120.8(3) . . ?
C41 N5 Fe2 115.1(2) . . ?
C33 N5 Fe2 126.1(2) . . ?
C33 N5 C41 118.8(3) . . ?
C24 N4 Fe1 113.9(2) . . ?
C26 N4 Fe1 125.5(2) . . ?
C26 N4 C24 120.6(3) . . ?
C57 N7 Fe2 114.4(2) . . ?
C49 N7 Fe2 126.5(2) . . ?
C49 N7 C57 118.9(3) . . ?
C66 O9 H9 109.5 . . ?
O7 N9 O5 119.2(3) . . ?
O6 N9 O7 120.1(3) . . ?
O6 N9 O5 120.6(4) . . ?
O11 N10 O10 119.0(3) . . ?
O12 N10 O10 120.2(3) . . ?
O12 N10 O11 120.8(3) . . ?
C57 C56 N8 115.0(3) . . ?
C55 C56 N8 126.2(3) . . ?
C55 C56 C57 118.8(3) . . ?
N3 C25 C24 116.9(3) . . ?
N3 C25 C20 122.1(3) . . ?
C20 C25 C24 121.0(3) . . ?
C25 C24 N4 113.5(3) . . ?
C23 C24 N4 127.1(3) . . ?
C23 C24 C25 119.3(3) . . ?
C41 C40 N6 115.0(3) . . ?
C39 C40 N6 126.3(3) . . ?
C39 C40 C41 118.7(3) . . ?
N7 C57 C56 117.6(3) . . ?
N7 C57 C52 121.7(3) . . ?
C52 C57 C56 120.7(3) . . ?
C68 O14 H14A 109.5 . . ?
C44 C45 I3 119.9(3) . . ?
C44 C45 C46 119.9(4) . . ?
C46 C45 I3 120.1(3) . . ?
C27 C28 H28 119.4 . . ?
C29 C28 H28 119.4 . . ?
C29 C28 C27 121.2(3) . . ?
C9 C8 N2 114.0(3) . . ?
C7 C8 N2 126.9(4) . . ?
C7 C8 C9 119.1(3) . . ?
N8 C58 H58 116.8 . . ?
N8 C58 C59 126.4(3) . . ?
C59 C58 H58 116.8 . . ?
N2 C10 H10 117.4 . . ?
N2 C10 C11 125.2(3) . . ?
C11 C10 H10 117.4 . . ?
C28 C27 C26 116.1(3) . . ?
C28 C27 C32 119.9(3) . . ?
C26 C27 C32 124.0(3) . . ?
C61 C60 H60 119.6 . . ?
C61 C60 C59 120.8(3) . . ?
C59 C60 H60 119.6 . . ?
C60 C61 I4 121.0(3) . . ?
C60 C61 C62 119.7(3) . . ?
C62 C61 I4 119.2(3) . . ?
N1 C9 C8 116.5(3) . . ?
N1 C9 C4 121.6(3) . . ?
C8 C9 C4 121.8(3) . . ?
C28 C29 I2 121.0(3) . . ?
C28 C29 C30 119.5(3) . . ?
C30 C29 I2 119.6(3) . . ?
N4 C26 C27 124.4(3) . . ?
N4 C26 H26 117.8 . . ?
C27 C26 H26 117.8 . . ?
C25 C20 C19 117.3(3) . . ?
C25 C20 C21 118.5(3) . . ?
C21 C20 C19 124.1(3) . . ?
C44 C43 C42 116.4(3) . . ?
C44 C43 C48 119.3(3) . . ?
C42 C43 C48 124.3(3) . . ?
O4 C64 C59 122.4(3) . . ?
O4 C64 C63 119.5(3) . . ?
C63 C64 C59 118.0(3) . . ?
C45 C44 C43 120.9(3) . . ?
C45 C44 H44 119.6 . . ?
C43 C44 H44 119.6 . . ?
C12 C13 I1 119.3(3) . . ?
C12 C13 C14 119.6(4) . . ?
C14 C13 I1 121.1(3) . . ?
C58 C59 C64 123.8(3) . . ?
C60 C59 C58 116.7(3) . . ?
C60 C59 C64 119.4(3) . . ?
C36 C35 H35 120.2 . . ?
C34 C35 H35 120.2 . . ?
C34 C35 C36 119.6(3) . . ?
C9 C4 C5 117.4(4) . . ?
C3 C4 C9 117.7(3) . . ?
C3 C4 C5 124.9(4) . . ?
O2 C32 C27 124.6(3) . . ?
O2 C32 C31 118.3(3) . . ?
C31 C32 C27 117.0(3) . . ?
N5 C41 C40 117.4(3) . . ?
N5 C41 C36 121.7(3) . . ?
C36 C41 C40 120.9(3) . . ?
N6 C42 C43 126.4(3) . . ?
N6 C42 H42 116.8 . . ?
C43 C42 H42 116.8 . . ?
C4 C3 H3 120.1 . . ?
C2 C3 C4 119.8(4) . . ?
C2 C3 H3 120.1 . . ?
C12 C11 C10 116.8(3) . . ?
C12 C11 C16 119.8(3) . . ?
C16 C11 C10 123.4(3) . . ?
N1 C1 H1 118.6 . . ?
N1 C1 C2 122.9(3) . . ?
C2 C1 H1 118.6 . . ?
C57 C52 C53 118.9(3) . . ?
C51 C52 C57 117.5(3) . . ?
C51 C52 C53 123.6(3) . . ?
C13 C12 C11 121.1(3) . . ?
C13 C12 H12 119.4 . . ?
C11 C12 H12 119.4 . . ?
C8 C7 H7 120.3 . . ?
C8 C7 C6 119.4(4) . . ?
C6 C7 H7 120.3 . . ?
C13 C14 H14 119.8 . . ?
C15 C14 C13 120.4(4) . . ?
C15 C14 H14 119.8 . . ?
O3 C48 C43 121.8(3) . . ?
O3 C48 C47 120.2(3) . . ?
C47 C48 C43 118.0(3) . . ?
O1 C16 C11 124.4(3) . . ?
O1 C16 C15 118.4(3) . . ?
C15 C16 C11 117.2(3) . . ?
N5 C33 H33 118.3 . . ?
N5 C33 C34 123.5(3) . . ?
C34 C33 H33 118.3 . . ?
C48 C47 H47 119.3 . . ?
C46 C47 C48 121.3(3) . . ?
C46 C47 H47 119.3 . . ?
C40 C39 H39 119.9 . . ?
C40 C39 C38 120.2(4) . . ?
C38 C39 H39 119.9 . . ?
C45 C46 H46 119.7 . . ?
C47 C46 C45 120.6(4) . . ?
C47 C46 H46 119.7 . . ?
C14 C15 C16 121.7(3) . . ?
C14 C15 H15 119.1 . . ?
C16 C15 H15 119.1 . . ?
C52 C51 H51 119.8 . . ?
C50 C51 C52 120.4(3) . . ?
C50 C51 H51 119.8 . . ?
C19 C18 H18 120.2 . . ?
C19 C18 C17 119.6(3) . . ?
C17 C18 H18 120.2 . . ?
C20 C19 H19 120.1 . . ?
C18 C19 C20 119.7(3) . . ?
C18 C19 H19 120.1 . . ?
C41 C36 C35 117.8(3) . . ?
C41 C36 C37 118.5(4) . . ?
C37 C36 C35 123.7(3) . . ?
N7 C49 H49 118.6 . . ?
N7 C49 C50 122.8(3) . . ?
C50 C49 H49 118.6 . . ?
C56 C55 H55 119.8 . . ?
C56 C55 C54 120.3(3) . . ?
C54 C55 H55 119.8 . . ?
C24 C23 H23 120.1 . . ?
C24 C23 C22 119.9(3) . . ?
C22 C23 H23 120.1 . . ?
C52 C53 H53 120.2 . . ?
C54 C53 C52 119.6(3) . . ?
C54 C53 H53 120.2 . . ?
N3 C17 C18 122.5(3) . . ?
N3 C17 H17 118.8 . . ?
C18 C17 H17 118.8 . . ?
C51 C50 C49 118.7(3) . . ?
C51 C50 H50 120.7 . . ?
C49 C50 H50 120.7 . . ?
C23 C22 H22 119.2 . . ?
C21 C22 C23 121.6(3) . . ?
C21 C22 H22 119.2 . . ?
C61 C62 H62 119.6 . . ?
C63 C62 C61 120.8(3) . . ?
C63 C62 H62 119.6 . . ?
C39 C38 H38 119.2 . . ?
C37 C38 C39 121.6(3) . . ?
C37 C38 H38 119.2 . . ?
C20 C21 H21 120.2 . . ?
C22 C21 C20 119.6(3) . . ?
C22 C21 H21 120.2 . . ?
C32 C31 H31 118.8 . . ?
C30 C31 C32 122.3(3) . . ?
C30 C31 H31 118.8 . . ?
C35 C34 C33 118.7(4) . . ?
C35 C34 H34 120.7 . . ?
C33 C34 H34 120.7 . . ?
C7 C6 H6 119.0 . . ?
C5 C6 C7 121.9(3) . . ?
C5 C6 H6 119.0 . . ?
C3 C2 C1 119.4(4) . . ?
C3 C2 H2 120.3 . . ?
C1 C2 H2 120.3 . . ?
C36 C37 H37 120.0 . . ?
C38 C37 C36 120.0(3) . . ?
C38 C37 H37 120.0 . . ?
C55 C54 H54 119.2 . . ?
C53 C54 C55 121.6(3) . . ?
C53 C54 H54 119.2 . . ?
C64 C63 H63 119.4 . . ?
C62 C63 C64 121.2(3) . . ?
C62 C63 H63 119.4 . . ?
C4 C5 H5 119.8 . . ?
C6 C5 C4 120.4(4) . . ?
C6 C5 H5 119.8 . . ?
C29 C30 H30 120.0 . . ?
C31 C30 C29 120.1(3) . . ?
C31 C30 H30 120.0 . . ?
O9 C66 H66A 109.5 . . ?
O9 C66 H66B 109.5 . . ?
O9 C66 H66C 109.5 . . ?
H66A C66 H66B 109.5 . . ?
H66A C66 H66C 109.5 . . ?
H66B C66 H66C 109.5 . . ?
O13 C67 H67A 109.5 . . ?
O13 C67 H67B 109.5 . . ?
O13 C67 H67C 109.5 . . ?
H67A C67 H67B 109.5 . . ?
H67A C67 H67C 109.5 . . ?
H67B C67 H67C 109.5 . . ?
O14 C68 H68A 109.5 . . ?
O14 C68 H68B 109.5 . . ?
O14 C68 H68C 109.5 . . ?
H68A C68 H68B 109.5 . . ?
H68A C68 H68C 109.5 . . ?
H68B C68 H68C 109.5 . . ?
O8 C65 H65A 109.5 . . ?
O8 C65 H65B 109.5 . . ?
O8 C65 H65C 109.5 . . ?
H65A C65 H65B 109.5 . . ?
H65A C65 H65C 109.5 . . ?
H65B C65 H65C 109.5 . . ?

loop_
_geom_bond_atom_site_label_1
_geom_bond_atom_site_label_2
_geom_bond_distance
_geom_bond_site_symmetry_2
_geom_bond_publ_flag
I4 C61 2.090(4) . ?
I1 C13 2.104(4) . ?
I3 C45 2.105(4) . ?
I2 C29 2.091(4) . ?
Fe1 O1 1.882(2) . ?
Fe1 O2 1.882(2) . ?
Fe1 N3 1.991(3) . ?
Fe1 N1 1.983(3) . ?
Fe1 N2 1.952(3) . ?
Fe1 N4 1.952(3) . ?
Fe2 O4 1.913(2) . ?
Fe2 O3 1.912(3) . ?
Fe2 N6 2.110(3) . ?
Fe2 N8 2.109(3) . ?
Fe2 N5 2.143(3) . ?
Fe2 N7 2.160(3) . ?
O4 C64 1.314(4) . ?
O1 C16 1.326(4) . ?
O3 C48 1.317(4) . ?
O2 C32 1.312(4) . ?
O7 N9 1.244(4) . ?
O8 H8 0.8200 . ?
O8 C65 1.415(5) . ?
N6 C40 1.427(4) . ?
N6 C42 1.298(5) . ?
O5 N9 1.258(4) . ?
N3 C25 1.378(4) . ?
N3 C17 1.321(4) . ?
O10 N10 1.262(4) . ?
N8 C56 1.424(4) . ?
N8 C58 1.307(4) . ?
N1 C9 1.380(4) . ?
N1 C1 1.326(5) . ?
O13 H13 0.8200 . ?
O13 C67 1.409(6) . ?
N2 C8 1.422(4) . ?
N2 C10 1.291(5) . ?
N5 C41 1.372(4) . ?
N5 C33 1.322(5) . ?
N4 C24 1.423(4) . ?
N4 C26 1.298(4) . ?
N7 C57 1.375(4) . ?
N7 C49 1.318(5) . ?
O11 N10 1.245(4) . ?
O9 H9 0.8200 . ?
O9 C66 1.381(5) . ?
N9 O6 1.228(4) . ?
O12 N10 1.235(4) . ?
C56 C57 1.423(5) . ?
C56 C55 1.376(5) . ?
C25 C24 1.417(5) . ?
C25 C20 1.409(5) . ?
C24 C23 1.376(5) . ?
C40 C41 1.418(5) . ?
C40 C39 1.377(5) . ?
C57 C52 1.410(5) . ?
O14 H14A 0.8200 . ?
O14 C68 1.365(6) . ?
C45 C44 1.364(5) . ?
C45 C46 1.397(5) . ?
C28 H28 0.9300 . ?
C28 C27 1.413(5) . ?
C28 C29 1.363(5) . ?
C8 C9 1.408(5) . ?
C8 C7 1.385(5) . ?
C58 H58 0.9300 . ?
C58 C59 1.425(5) . ?
C10 H10 0.9300 . ?
C10 C11 1.432(5) . ?
C27 C26 1.425(5) . ?
C27 C32 1.426(5) . ?
C60 H60 0.9300 . ?
C60 C61 1.374(5) . ?
C60 C59 1.413(5) . ?
C61 C62 1.397(5) . ?
C9 C4 1.413(5) . ?
C29 C30 1.415(5) . ?
C26 H26 0.9300 . ?
C20 C19 1.419(5) . ?
C20 C21 1.413(5) . ?
C43 C44 1.406(5) . ?
C43 C42 1.428(5) . ?
C43 C48 1.431(4) . ?
C64 C59 1.428(5) . ?
C64 C63 1.408(5) . ?
C44 H44 0.9300 . ?
C13 C12 1.363(5) . ?
C13 C14 1.400(5) . ?
C35 H35 0.9300 . ?
C35 C36 1.420(6) . ?
C35 C34 1.375(5) . ?
C4 C3 1.403(6) . ?
C4 C5 1.424(5) . ?
C32 C31 1.410(5) . ?
C41 C36 1.411(5) . ?
C42 H42 0.9300 . ?
C3 H3 0.9300 . ?
C3 C2 1.373(5) . ?
C11 C12 1.401(5) . ?
C11 C16 1.431(4) . ?
C1 H1 0.9300 . ?
C1 C2 1.395(5) . ?
C52 C51 1.410(5) . ?
C52 C53 1.416(5) . ?
C12 H12 0.9300 . ?
C7 H7 0.9300 . ?
C7 C6 1.412(6) . ?
C14 H14 0.9300 . ?
C14 C15 1.371(5) . ?
C48 C47 1.398(5) . ?
C16 C15 1.404(5) . ?
C33 H33 0.9300 . ?
C33 C34 1.404(5) . ?
C47 H47 0.9300 . ?
C47 C46 1.368(6) . ?
C39 H39 0.9300 . ?
C39 C38 1.407(6) . ?
C46 H46 0.9300 . ?
C15 H15 0.9300 . ?
C51 H51 0.9300 . ?
C51 C50 1.360(5) . ?
C18 H18 0.9300 . ?
C18 C19 1.359(5) . ?
C18 C17 1.413(5) . ?
C19 H19 0.9300 . ?
C36 C37 1.414(5) . ?
C49 H49 0.9300 . ?
C49 C50 1.416(5) . ?
C55 H55 0.9300 . ?
C55 C54 1.411(5) . ?
C23 H23 0.9300 . ?
C23 C22 1.403(5) . ?
C53 H53 0.9300 . ?
C53 C54 1.366(6) . ?
C17 H17 0.9300 . ?
C50 H50 0.9300 . ?
C22 H22 0.9300 . ?
C22 C21 1.381(6) . ?
C62 H62 0.9300 . ?
C62 C63 1.376(6) . ?
C38 H38 0.9300 . ?
C38 C37 1.361(6) . ?
C21 H21 0.9300 . ?
C31 H31 0.9300 . ?
C31 C30 1.367(5) . ?
C34 H34 0.9300 . ?
C6 H6 0.9300 . ?
C6 C5 1.360(6) . ?
C2 H2 0.9300 . ?
C37 H37 0.9300 . ?
C54 H54 0.9300 . ?
C63 H63 0.9300 . ?
C5 H5 0.9300 . ?
C30 H30 0.9300 . ?
C66 H66A 0.9600 . ?
C66 H66B 0.9600 . ?
C66 H66C 0.9600 . ?
C67 H67A 0.9600 . ?
C67 H67B 0.9600 . ?
C67 H67C 0.9600 . ?
C68 H68A 0.9600 . ?
C68 H68B 0.9600 . ?
C68 H68C 0.9600 . ?
C65 H65A 0.9600 . ?
C65 H65B 0.9600 . ?
C65 H65C 0.9600 . ?

loop_
_exptl_oxdiff_crystal_face_indexfrac_h
_exptl_oxdiff_crystal_face_indexfrac_k
_exptl_oxdiff_crystal_face_indexfrac_l
_exptl_oxdiff_crystal_face_x
_exptl_oxdiff_crystal_face_y
_exptl_oxdiff_crystal_face_z
0.0077 -3.9988 4.9894 -0.0274 -0.1596 0.5554
0.9913 4.9989 -3.9879 0.1051 -0.0358 -0.6295
5.0008 -1.9920 -1.0061 -0.3677 -0.5039 0.0001
-0.0042 4.9946 4.0099 0.5264 -0.3235 -0.2765
0.0012 -2.9958 -5.0051 -0.4407 0.3268 0.0599
-4.9972 -0.0072 3.0010 0.3300 0.4495 0.2572
4.9975 1.0053 0.0003 -0.1191 -0.6265 -0.2229
-0.0077 3.9988 -4.9894 0.0274 0.1596 -0.5554
